data_2221899
loop_
_publ_author_name
'Wang, Yao'
'Wan, Rong'
'Han, Feng'
'Wang, Peng'

_publ_section_title
;
 5-(3-Fluorophenyl)-1,3,4-thiadiazol-2-amine
;
_journal_coeditor_code AT2787
_journal_issue 6
_journal_name_full 'Acta Crystallographica Section E'
_journal_page_first o1425
_journal_paper_doi 10.1107/S1600536809019333
_journal_volume 65
_journal_year 2009
_chemical_formula_iupac 'C8 H6 F N3 S'
_chemical_formula_moiety 'C8 H6 F N3 S'
_chemical_formula_sum 'C8 H6 F N3 S'
_chemical_formula_weight 195.23
_chemical_melting_point 515
_chemical_name_systematic
;
5-(3-Fluorophenyl)-1,3,4-thiadiazol-2-amine
;
_space_group_IT_number 14
_symmetry_cell_setting monoclinic
_symmetry_space_group_name_Hall '-P 2ybc'
_symmetry_space_group_name_H-M 'P 1 21/c 1'
_atom_sites_solution_hydrogens geom
_atom_sites_solution_primary direct
_atom_sites_solution_secondary difmap
_audit_creation_method SHELXL-97
_cell_angle_alpha 90.00
_cell_angle_beta 111.64(3)
_cell_angle_gamma 90.00
_cell_formula_units_Z 4
_cell_length_a 11.345(2)
_cell_length_b 7.3130(15)
_cell_length_c 11.269(2)
_cell_measurement_reflns_used 25
_cell_measurement_temperature 293(2)
_cell_measurement_theta_max 13
_cell_measurement_theta_min 10
_cell_volume 869.0(3)
_computing_cell_refinement 'CAD-4 Software (Enraf--Nonius, 1989)'
_computing_data_collection 'CAD-4 Software (Enraf--Nonius, 1989)'
_computing_data_reduction 'XCAD4 (Harms & Wocadlo, 1995)'
_computing_molecular_graphics 'SHELXTL (Sheldrick, 2008)'
_computing_publication_material 'SHELXL97 (Sheldrick, 2008)'
_computing_structure_refinement 'SHELXL97 (Sheldrick, 2008)'
_computing_structure_solution 'SHELXS97 (Sheldrick, 2008)'
_diffrn_ambient_temperature 293(2)
_diffrn_measured_fraction_theta_full 1.000
_diffrn_measured_fraction_theta_max 1.000
_diffrn_measurement_device_type 'Enraf--Nonius CAD-4'
_diffrn_measurement_method \w/2\q
_diffrn_radiation_monochromator graphite
_diffrn_radiation_source 'fine-focus sealed tube'
_diffrn_radiation_type MoK\a
_diffrn_radiation_wavelength 0.71073
_diffrn_reflns_av_R_equivalents 0.0213
_diffrn_reflns_av_sigmaI/netI 0.0346
_diffrn_reflns_limit_h_max 0
_diffrn_reflns_limit_h_min -13
_diffrn_reflns_limit_k_max 8
_diffrn_reflns_limit_k_min 0
_diffrn_reflns_limit_l_max 13
_diffrn_reflns_limit_l_min -12
_diffrn_reflns_number 1667
_diffrn_reflns_theta_full 25.27
_diffrn_reflns_theta_max 25.27
_diffrn_reflns_theta_min 1.93
_diffrn_standards_decay_% 1
_diffrn_standards_interval_count 200
_diffrn_standards_interval_time 120
_diffrn_standards_number 3
_exptl_absorpt_coefficient_mu 0.340
_exptl_absorpt_correction_T_max 0.9668
_exptl_absorpt_correction_T_min 0.9352
_exptl_absorpt_correction_type psi-scan
_exptl_absorpt_process_details '(North <i>et al.</i>,  1968)'
_exptl_crystal_colour colourless
_exptl_crystal_density_diffrn 1.492
_exptl_crystal_density_method 'not measured'
_exptl_crystal_description block
_exptl_crystal_F_000 400
_exptl_crystal_size_max 0.20
_exptl_crystal_size_mid 0.10
_exptl_crystal_size_min 0.10
_refine_diff_density_max 0.368
_refine_diff_density_min -0.250
_refine_ls_extinction_method none
_refine_ls_goodness_of_fit_ref 1.014
_refine_ls_hydrogen_treatment constr
_refine_ls_matrix_type full
_refine_ls_number_parameters 118
_refine_ls_number_reflns 1584
_refine_ls_number_restraints 13
_refine_ls_restrained_S_all 1.024
_refine_ls_R_factor_all 0.0669
_refine_ls_R_factor_gt 0.0471
_refine_ls_shift/su_max 0.000
_refine_ls_shift/su_mean 0.000
_refine_ls_structure_factor_coef Fsqd
_refine_ls_weighting_details 'calc w=1/[\s^2^(Fo^2^)+(0.06P)^2^] where P=(Fo^2^+2Fc^2^)/3'
_refine_ls_weighting_scheme calc
_refine_ls_wR_factor_gt 0.1129
_refine_ls_wR_factor_ref 0.1238
_reflns_number_gt 1177
_reflns_number_total 1584
_reflns_threshold_expression I>2\s(I)
_cod_data_source_file at2787.cif
_cod_data_source_block I
_cod_original_sg_symbol_H-M 'P 21/c'
_cod_database_code 2221899
_cod_database_fobs_code 2221899

loop_
_symmetry_equiv_pos_as_xyz
'x, y, z'
'-x, y+1/2, -z+1/2'
'-x, -y, -z'
'x, -y-1/2, z-1/2'

loop_
_atom_site_type_symbol
_atom_site_label
_atom_site_fract_x
_atom_site_fract_y
_atom_site_fract_z
_atom_site_U_iso_or_equiv
_atom_site_adp_type
_atom_site_calc_flag
_atom_site_refinement_flags
_atom_site_occupancy
_atom_site_disorder_assembly
_atom_site_disorder_group
S S 0.82144(7) 0.08639(11) 0.55908(6) 0.0548(3) Uani d . 1 . .
F F 0.5162(3) -0.2428(3) 0.0198(2) 0.1125(9) Uani d U 1 . .
N N1 0.8658(2) 0.1443(3) 0.3566(2) 0.0523(6) Uani d . 1 . .
C C1 0.7322(3) -0.2918(5) 0.3984(3) 0.0713(9) Uani d . 1 . .
H H1B 0.7804 -0.3036 0.4850 0.086 Uiso calc R 1 . .
N N2 0.9262(2) 0.2841(3) 0.4381(2) 0.0551(6) Uani d . 1 . .
C C2 0.6592(4) -0.4354(5) 0.3322(4) 0.0817(11) Uani d . 1 . .
H H2B 0.6585 -0.5443 0.3746 0.098 Uiso calc R 1 . .
N N3 0.9606(3) 0.3931(4) 0.6429(2) 0.0733(9) Uani d . 1 . .
H H3A 1.0043 0.4846 0.6340 0.088 Uiso calc R 1 . .
H H3B 0.9481 0.3787 0.7131 0.088 Uiso calc R 1 . .
C C3 0.5871(4) -0.4202(5) 0.2040(4) 0.0822(12) Uani d . 1 . .
H H3C 0.5378 -0.5175 0.1592 0.099 Uiso calc R 1 . .
C C4 0.5898(3) -0.2597(6) 0.1447(3) 0.0741(10) Uani d U 1 . .
C C5 0.6637(3) -0.1132(4) 0.2071(3) 0.0639(9) Uani d . 1 . .
H H5A 0.6658 -0.0066 0.1628 0.077 Uiso calc R 1 . .
C C6 0.7338(3) -0.1272(4) 0.3350(3) 0.0516(7) Uani d . 1 . .
C C7 0.8082(3) 0.0307(4) 0.4039(2) 0.0475(7) Uani d . 1 . .
C C8 0.9121(3) 0.2733(4) 0.5476(2) 0.0499(7) Uani d . 1 . .

loop_
_atom_site_aniso_label
_atom_site_aniso_U_11
_atom_site_aniso_U_22
_atom_site_aniso_U_33
_atom_site_aniso_U_12
_atom_site_aniso_U_13
_atom_site_aniso_U_23
S 0.0686(5) 0.0626(5) 0.0402(4) -0.0130(4) 0.0282(3) 0.0002(3)
F 0.1200(19) 0.122(2) 0.0888(16) -0.0253(16) 0.0307(14) -0.0193(15)
N1 0.0646(15) 0.0583(14) 0.0421(12) -0.0113(12) 0.0293(11) -0.0079(11)
C1 0.070(2) 0.068(2) 0.073(2) -0.0121(18) 0.0235(17) 0.0023(18)
N2 0.0753(16) 0.0580(15) 0.0433(12) -0.0172(13) 0.0353(12) -0.0097(11)
C2 0.074(2) 0.060(2) 0.112(3) -0.0081(19) 0.035(2) 0.001(2)
N3 0.110(2) 0.0800(19) 0.0452(14) -0.0379(17) 0.0462(15) -0.0191(13)
C3 0.074(2) 0.079(3) 0.104(3) -0.020(2) 0.045(2) -0.040(2)
C4 0.075(2) 0.091(3) 0.062(2) -0.024(2) 0.0319(18) -0.0344(19)
C5 0.075(2) 0.068(2) 0.0514(17) -0.0144(17) 0.0271(16) -0.0140(16)
C6 0.0557(17) 0.0533(17) 0.0519(16) 0.0000(13) 0.0270(14) -0.0051(13)
C7 0.0541(16) 0.0513(16) 0.0421(14) 0.0000(13) 0.0236(13) -0.0013(12)
C8 0.0634(18) 0.0556(17) 0.0374(13) -0.0068(14) 0.0265(13) -0.0025(13)

loop_
_atom_type_symbol
_atom_type_description
_atom_type_scat_dispersion_real
_atom_type_scat_dispersion_imag
_atom_type_scat_source
C C 0.0033 0.0016 'International Tables Vol C Tables 4.2.6.8 and 6.1.1.4'
H H 0.0000 0.0000 'International Tables Vol C Tables 4.2.6.8 and 6.1.1.4'
N N 0.0061 0.0033 'International Tables Vol C Tables 4.2.6.8 and 6.1.1.4'
F F 0.0171 0.0103 'International Tables Vol C Tables 4.2.6.8 and 6.1.1.4'
S S 0.1246 0.1234 'International Tables Vol C Tables 4.2.6.8 and 6.1.1.4'

loop_
_geom_angle_atom_site_label_1
_geom_angle_atom_site_label_2
_geom_angle_atom_site_label_3
_geom_angle_site_symmetry_1
_geom_angle_site_symmetry_3
_geom_angle
_geom_angle_publ_flag
C8 S C7 . . 86.76(13) ?
C7 N1 N2 . . 114.0(2) ?
C2 C1 C6 . . 119.8(3) ?
C2 C1 H1B . . 120.1 ?
C6 C1 H1B . . 120.1 ?
C8 N2 N1 . . 112.5(2) ?
C1 C2 C3 . . 120.9(4) ?
C1 C2 H2B . . 119.6 ?
C3 C2 H2B . . 119.6 ?
C8 N3 H3A . . 120.0 ?
C8 N3 H3B . . 120.0 ?
H3A N3 H3B . . 120.0 ?
C4 C3 C2 . . 118.3(3) ?
C4 C3 H3C . . 120.9 ?
C2 C3 H3C . . 120.9 ?
F C4 C3 . . 118.3(3) ?
F C4 C5 . . 119.0(4) ?
C3 C4 C5 . . 122.7(3) ?
C6 C5 C4 . . 119.0(3) ?
C6 C5 H5A . . 120.5 ?
C4 C5 H5A . . 120.5 ?
C5 C6 C1 . . 119.3(3) ?
C5 C6 C7 . . 119.6(3) ?
C1 C6 C7 . . 121.1(3) ?
N1 C7 C6 . . 124.6(2) ?
N1 C7 S . . 113.2(2) ?
C6 C7 S . . 122.1(2) ?
N2 C8 N3 . . 124.3(3) ?
N2 C8 S . . 113.5(2) ?
N3 C8 S . . 122.19(19) ?

loop_
_geom_bond_atom_site_label_1
_geom_bond_atom_site_label_2
_geom_bond_site_symmetry_2
_geom_bond_distance
_geom_bond_publ_flag
S C8 . 1.744(3) ?
S C7 . 1.747(3) ?
F C4 . 1.351(4) ?
N1 C7 . 1.288(3) ?
N1 N2 . 1.377(3) ?
C1 C2 . 1.375(5) ?
C1 C6 . 1.403(4) ?
C1 H1B . 0.9300 ?
N2 C8 . 1.303(3) ?
C2 C3 . 1.378(5) ?
C2 H2B . 0.9300 ?
N3 C8 . 1.338(3) ?
N3 H3A . 0.8600 ?
N3 H3B . 0.8600 ?
C3 C4 . 1.357(5) ?
C3 H3C . 0.9300 ?
C4 C5 . 1.382(4) ?
C5 C6 . 1.369(4) ?
C5 H5A . 0.9300 ?
C6 C7 . 1.472(4) ?

loop_
_geom_hbond_atom_site_label_D
_geom_hbond_atom_site_label_H
_geom_hbond_atom_site_label_A
_geom_hbond_site_symmetry_A
_geom_hbond_distance_DH
_geom_hbond_distance_HA
_geom_hbond_distance_DA
_geom_hbond_angle_DHA
_geom_hbond_publ_flag
N3 H3A N2 3_766 0.8600 2.1400 2.981(5) 165.00 yes

loop_
_geom_torsion_atom_site_label_1
_geom_torsion_atom_site_label_2
_geom_torsion_atom_site_label_3
_geom_torsion_atom_site_label_4
_geom_torsion_site_symmetry_1
_geom_torsion_site_symmetry_2
_geom_torsion_site_symmetry_3
_geom_torsion_site_symmetry_4
_geom_torsion
_geom_torsion_publ_flag
C7 N1 N2 C8 . . . . -0.2(4) ?
C6 C1 C2 C3 . . . . -0.1(5) ?
C1 C2 C3 C4 . . . . -0.1(6) ?
C2 C3 C4 F . . . . -178.1(3) ?
C2 C3 C4 C5 . . . . 1.3(6) ?
F C4 C5 C6 . . . . 177.0(3) ?
C3 C4 C5 C6 . . . . -2.4(5) ?
C4 C5 C6 C1 . . . . 2.2(5) ?
C4 C5 C6 C7 . . . . -177.2(3) ?
C2 C1 C6 C5 . . . . -1.0(5) ?
C2 C1 C6 C7 . . . . 178.4(3) ?
N2 N1 C7 C6 . . . . 178.1(2) ?
N2 N1 C7 S . . . . 0.5(3) ?
C5 C6 C7 N1 . . . . -36.0(4) ?
C1 C6 C7 N1 . . . . 144.6(3) ?
C5 C6 C7 S . . . . 141.4(3) ?
C1 C6 C7 S . . . . -37.9(4) ?
C8 S C7 N1 . . . . -0.4(2) ?
C8 S C7 C6 . . . . -178.2(2) ?
N1 N2 C8 N3 . . . . -179.5(3) ?
N1 N2 C8 S . . . . -0.1(3) ?
C7 S C8 N2 . . . . 0.3(2) ?
C7 S C8 N3 . . . . 179.7(3) ?

loop_
_cod_related_entry_id
_cod_related_entry_database
_cod_related_entry_code
1 ChemSpider 741465
